data_7015088
loop_
_publ_author_name
'Naiya, Subrata'
'Wang, Hui-Sheng'
'Drew, Michael G. B.'
'Song, You'
'Ghosh, Ashutosh'

_publ_section_title
;
 Structural and magnetic studies of Schiff base complexes of nickel(II)
 nitrite: change in crystalline state, ligand rearrangement and a very
 rare \m-nitrito-1\kO:2\kN:3\kO' bridging mode.
;
_journal_issue 12
_journal_name_full 'Dalton transactions (Cambridge, England : 2003)'
_journal_page_first 2744
_journal_page_last 2756
_journal_paper_doi 10.1039/c0dt00978d
_journal_volume 40
_journal_year 2011
_chemical_formula_sum 'C26 H40 Cl N7 Ni2 O10'
_chemical_formula_weight 763.52
_chemical_name_systematic
;
?
;
_space_group_IT_number 14
_symmetry_cell_setting monoclinic
_symmetry_space_group_name_Hall '-P 2yn'
_symmetry_space_group_name_H-M 'P 1 21/n 1'
_atom_sites_solution_hydrogens geom
_atom_sites_solution_primary direct
_atom_sites_solution_secondary difmap
_audit_creation_method SHELXL-97
_cell_angle_alpha 90.00
_cell_angle_beta 110.332(13)
_cell_angle_gamma 90.00
_cell_formula_units_Z 4
_cell_length_a 9.6826(17)
_cell_length_b 33.861(10)
_cell_length_c 10.8615(8)
_cell_measurement_reflns_used 20176
_cell_measurement_temperature 150(2)
_cell_measurement_theta_max 30.00
_cell_measurement_theta_min 2.51
_cell_volume 3339.2(12)
_computing_cell_refinement 'Crysalis, Oxford Diffraction'
_computing_data_collection 'Crysalis, Oxford Diffraction'
_computing_data_reduction 'Crysalis, Oxford Diffraction'
_computing_molecular_graphics PLATON(Spek,2004)
_computing_structure_refinement 'SHELXL-97 (Sheldrick, 1997)'
_computing_structure_solution 'SHELXS-97 (Sheldrick, 1997)'
_diffrn_ambient_temperature 150(2)
_diffrn_measured_fraction_theta_full 0.957
_diffrn_measured_fraction_theta_max 0.957
_diffrn_measurement_device 'Oxford Diffaction X-Calibur System'
_diffrn_measurement_method '321 frames, counting time 10 s.'
_diffrn_radiation_monochromator graphite
_diffrn_radiation_source 'fine-focus sealed tube'
_diffrn_radiation_type MoK\a
_diffrn_radiation_wavelength 0.71073
_diffrn_reflns_av_R_equivalents 0.0508
_diffrn_reflns_av_sigmaI/netI 0.0780
_diffrn_reflns_limit_h_max 12
_diffrn_reflns_limit_h_min -13
_diffrn_reflns_limit_k_max 47
_diffrn_reflns_limit_k_min -46
_diffrn_reflns_limit_l_max 15
_diffrn_reflns_limit_l_min -6
_diffrn_reflns_number 20176
_diffrn_reflns_theta_full 30.00
_diffrn_reflns_theta_max 30.00
_diffrn_reflns_theta_min 2.51
_diffrn_standards_decay_% n/a
_diffrn_standards_interval_count n/a
_diffrn_standards_interval_time n/a
_diffrn_standards_number n/a
_exptl_absorpt_coefficient_mu 1.270
_exptl_absorpt_correction_T_max 1.000
_exptl_absorpt_correction_T_min 0.824
_exptl_absorpt_correction_type empirical
_exptl_absorpt_process_details 'ABSPACK, Oxford Diffraction Ltd'
_exptl_crystal_colour blue
_exptl_crystal_density_diffrn 1.519
_exptl_crystal_density_method 'not measured'
_exptl_crystal_description block
_exptl_crystal_F_000 1592
_exptl_crystal_size_max 0.17
_exptl_crystal_size_mid 0.17
_exptl_crystal_size_min 0.15
_refine_diff_density_max 1.482
_refine_diff_density_min -1.663
_refine_diff_density_rms 0.114
_refine_ls_extinction_method none
_refine_ls_goodness_of_fit_ref 1.101
_refine_ls_hydrogen_treatment constr
_refine_ls_matrix_type full
_refine_ls_number_parameters 419
_refine_ls_number_reflns 9335
_refine_ls_number_restraints 0
_refine_ls_restrained_S_all 1.101
_refine_ls_R_factor_all 0.1118
_refine_ls_R_factor_gt 0.0778
_refine_ls_shift/su_max 0.001
_refine_ls_shift/su_mean 0.000
_refine_ls_structure_factor_coef Fsqd
_refine_ls_weighting_details
;
w=1/[\s^2^(Fo^2^)+(0.0358P)^2^+12.6684P] where P=(Fo^2^+2Fc^2^)/3
;
_refine_ls_weighting_scheme calc
_refine_ls_wR_factor_gt 0.1400
_refine_ls_wR_factor_ref 0.1491
_reflns_number_gt 6740
_reflns_number_total 9335
_reflns_threshold_expression >2sigma(I)
_cod_data_source_file c0dt00978d.txt
_cod_data_source_block 3
_cod_original_cell_volume 3339.2(11)
_cod_original_sg_symbol_H-M P21/n
_cod_database_code 7015088

loop_
_symmetry_equiv_pos_as_xyz
'x, y, z'
'-x+1/2, y+1/2, -z+1/2'
'-x, -y, -z'
'x-1/2, -y-1/2, z-1/2'

loop_
_atom_site_label
_atom_site_type_symbol
_atom_site_fract_x
_atom_site_fract_y
_atom_site_fract_z
_atom_site_U_iso_or_equiv
_atom_site_adp_type
_atom_site_occupancy
_atom_site_symmetry_multiplicity
_atom_site_calc_flag
_atom_site_refinement_flags
_atom_site_disorder_assembly
_atom_site_disorder_group
C12 C 0.6717(4) 0.59518(12) 0.3112(4) 0.0147(8) Uani 1 1 d . . .
C13 C 0.7284(5) 0.57148(13) 0.4243(4) 0.0199(9) Uani 1 1 d . . .
H13 H 0.7058 0.5776 0.4987 0.024 Uiso 1 1 calc R . .
C14 C 0.8169(5) 0.53944(15) 0.4263(5) 0.0264(10) Uani 1 1 d . . .
H14 H 0.8536 0.5244 0.5024 0.032 Uiso 1 1 calc R . .
C15 C 0.8526(5) 0.52912(14) 0.3169(5) 0.0290(10) Uani 1 1 d . . .
H15 H 0.9112 0.5072 0.3187 0.035 Uiso 1 1 calc R . .
C16 C 0.7993(5) 0.55199(14) 0.2068(4) 0.0257(10) Uani 1 1 d . . .
H16 H 0.8252 0.5457 0.1344 0.031 Uiso 1 1 calc R . .
C21 C 0.3853(6) 0.66179(17) -0.1651(4) 0.0334(12) Uani 1 1 d . . .
H21A H 0.3341 0.6367 -0.1753 0.040 Uiso 1 1 calc R . .
H21B H 0.3811 0.6703 -0.2517 0.040 Uiso 1 1 calc R . .
C17 C 0.7075(4) 0.58445(13) 0.1988(4) 0.0185(8) Uani 1 1 d . . .
C18 C 0.6600(5) 0.60677(13) 0.0772(4) 0.0198(9) Uani 1 1 d . . .
H18 H 0.7030 0.5999 0.0159 0.024 Uiso 1 1 calc R . .
C20 C 0.5455(5) 0.65538(15) -0.0806(4) 0.0285(11) Uani 1 1 d . . .
H20A H 0.5930 0.6401 -0.1301 0.034 Uiso 1 1 calc R . .
H20B H 0.5943 0.6808 -0.0614 0.034 Uiso 1 1 calc R . .
C22 C 0.3040(6) 0.69193(15) -0.1116(4) 0.0308(11) Uani 1 1 d . . .
H22A H 0.3641 0.7154 -0.0839 0.037 Uiso 1 1 calc R . .
H22B H 0.2129 0.6994 -0.1802 0.037 Uiso 1 1 calc R . .
C32 C 0.2278(4) 0.67402(13) 0.3123(4) 0.0174(8) Uani 1 1 d . . .
C33 C 0.0938(5) 0.66109(14) 0.2193(5) 0.0253(9) Uani 1 1 d . . .
H33 H 0.0949 0.6452 0.1497 0.030 Uiso 1 1 calc R . .
C34 C -0.0387(5) 0.67160(16) 0.2301(5) 0.0324(12) Uani 1 1 d . . .
H34 H -0.1258 0.6629 0.1672 0.039 Uiso 1 1 calc R . .
C35 C -0.0451(5) 0.69499(17) 0.3329(5) 0.0362(12) Uani 1 1 d . . .
H35 H -0.1353 0.7015 0.3401 0.043 Uiso 1 1 calc R . .
C36 C 0.0844(5) 0.70842(15) 0.4239(5) 0.0294(11) Uani 1 1 d . . .
H36 H 0.0805 0.7247 0.4916 0.035 Uiso 1 1 calc R . .
C37 C 0.2221(4) 0.69820(13) 0.4172(4) 0.0197(9) Uani 1 1 d . . .
C38 C 0.3493(5) 0.71518(13) 0.5170(4) 0.0206(9) Uani 1 1 d . . .
H38 H 0.3302 0.7346 0.5693 0.025 Uiso 1 1 calc R . .
C40 C 0.5943(6) 0.73189(16) 0.6370(5) 0.0336(12) Uani 1 1 d . . .
H40A H 0.5489 0.7433 0.6955 0.040 Uiso 1 1 calc R . .
H40B H 0.6191 0.7534 0.5896 0.040 Uiso 1 1 calc R . .
C41 C 0.7356(6) 0.71165(17) 0.7195(5) 0.0347(12) Uani 1 1 d . . .
H41A H 0.7930 0.7301 0.7859 0.042 Uiso 1 1 calc R . .
H41B H 0.7105 0.6896 0.7648 0.042 Uiso 1 1 calc R . .
C42 C 0.8311(5) 0.69648(15) 0.6458(5) 0.0277(10) Uani 1 1 d . . .
H42A H 0.8402 0.7166 0.5857 0.033 Uiso 1 1 calc R . .
H42B H 0.9288 0.6907 0.7074 0.033 Uiso 1 1 calc R . .
C82 C 0.3747(6) 0.60966(16) 0.5469(5) 0.0357(12) Uani 1 1 d . . .
H82 H 0.2985 0.6236 0.4861 0.043 Uiso 1 1 calc R . .
N83 N 0.3344(4) 0.58252(12) 0.6181(4) 0.0287(9) Uani 1 1 d . . .
C84 C 0.1769(6) 0.5781(2) 0.5902(7) 0.0537(17) Uani 1 1 d . . .
H84A H 0.1248 0.5983 0.5296 0.080 Uiso 1 1 calc R . .
H84B H 0.1565 0.5806 0.6702 0.080 Uiso 1 1 calc R . .
H84C H 0.1456 0.5526 0.5523 0.080 Uiso 1 1 calc R . .
C85 C 0.4339(8) 0.5583(2) 0.7128(8) 0.071(2) Uani 1 1 d . . .
H85A H 0.4307 0.5321 0.6783 0.107 Uiso 1 1 calc R . .
H85B H 0.4074 0.5575 0.7901 0.107 Uiso 1 1 calc R . .
H85C H 0.5317 0.5688 0.7347 0.107 Uiso 1 1 calc R . .
C92 C 0.3172(5) 0.57567(15) 0.1956(5) 0.0279(10) Uani 1 1 d . . .
H92 H 0.3264 0.5889 0.2731 0.033 Uiso 1 1 calc R . .
N93 N 0.2855(5) 0.53805(13) 0.1908(4) 0.0311(9) Uani 1 1 d . . .
C94 C 0.2669(8) 0.51548(18) 0.0736(6) 0.0569(19) Uani 1 1 d . . .
H94A H 0.2628 0.5331 0.0031 0.085 Uiso 1 1 calc R . .
H94B H 0.1770 0.5006 0.0504 0.085 Uiso 1 1 calc R . .
H94C H 0.3485 0.4977 0.0892 0.085 Uiso 1 1 calc R . .
C95 C 0.2594(10) 0.51820(19) 0.2995(7) 0.066(2) Uani 1 1 d . . .
H95A H 0.2764 0.5363 0.3712 0.099 Uiso 1 1 calc R . .
H95B H 0.3252 0.4961 0.3274 0.099 Uiso 1 1 calc R . .
H95C H 0.1594 0.5090 0.2715 0.099 Uiso 1 1 calc R . .
O1 O 0.6115(3) 0.70943(10) 0.3408(3) 0.0243(7) Uani 1 1 d . . .
O3 O 0.5857(4) 0.72897(11) 0.1497(3) 0.0417(10) Uani 1 1 d . . .
O11 O 0.5900(3) 0.62631(9) 0.3120(3) 0.0179(6) Uani 1 1 d . . .
O31 O 0.3541(3) 0.66310(9) 0.3022(3) 0.0202(6) Uani 1 1 d . . .
O71 O 0.0011(5) 0.55380(13) 0.8023(4) 0.0535(12) Uani 1 1 d . . .
O72 O 0.0239(5) 0.62191(13) 0.8338(4) 0.0551(12) Uani 1 1 d . . .
O73 O -0.0282(4) 0.58136(14) 0.9881(3) 0.0480(11) Uani 1 1 d . . .
O74 O -0.2070(4) 0.59167(14) 0.7804(4) 0.0490(11) Uani 1 1 d . . .
O91 O 0.3363(3) 0.59546(9) 0.1068(3) 0.0231(7) Uani 1 1 d . . .
O81 O 0.4950(4) 0.61798(11) 0.5519(3) 0.0352(8) Uani 1 1 d . . .
N2 N 0.5547(4) 0.70365(11) 0.2162(3) 0.0218(8) Uani 1 1 d . . .
N19 N 0.5658(4) 0.63485(11) 0.0445(3) 0.0212(8) Uani 1 1 d . . .
N23 N 0.2710(4) 0.67528(12) 0.0010(3) 0.0261(8) Uani 1 1 d . . .
H23A H 0.2008 0.6568 -0.0304 0.031 Uiso 1 1 calc R . .
H23B H 0.2318 0.6947 0.0350 0.031 Uiso 1 1 calc R . .
N39 N 0.4854(4) 0.70656(11) 0.5419(3) 0.0199(7) Uani 1 1 d . . .
N43 N 0.7676(4) 0.66053(12) 0.5718(3) 0.0219(8) Uani 1 1 d . . .
H43A H 0.7733 0.6411 0.6299 0.026 Uiso 1 1 calc R . .
H43B H 0.8243 0.6534 0.5252 0.026 Uiso 1 1 calc R . .
Ni1 Ni 0.55311(6) 0.663750(16) 0.44516(5) 0.01486(12) Uani 1 1 d . . .
Ni2 Ni 0.44026(6) 0.650293(16) 0.15272(5) 0.01630(12) Uani 1 1 d . . .
Cl7 Cl -0.05213(12) 0.58744(4) 0.85263(10) 0.0248(2) Uani 1 1 d . . .

loop_
_atom_site_aniso_label
_atom_site_aniso_U_11
_atom_site_aniso_U_22
_atom_site_aniso_U_33
_atom_site_aniso_U_23
_atom_site_aniso_U_13
_atom_site_aniso_U_12
C12 0.0180(18) 0.0064(19) 0.0194(18) -0.0024(14) 0.0060(15) -0.0033(14)
C13 0.021(2) 0.018(2) 0.0216(19) 0.0016(16) 0.0091(17) 0.0011(16)
C14 0.026(2) 0.025(3) 0.027(2) 0.0042(19) 0.0086(19) 0.0059(19)
C15 0.029(2) 0.018(3) 0.041(3) 0.004(2) 0.013(2) 0.0101(19)
C16 0.028(2) 0.026(3) 0.027(2) -0.0059(19) 0.0149(19) 0.0031(19)
C21 0.041(3) 0.045(3) 0.0123(18) 0.002(2) 0.0077(19) -0.001(2)
C17 0.0194(19) 0.019(2) 0.0209(19) -0.0008(16) 0.0113(16) -0.0014(16)
C18 0.025(2) 0.021(2) 0.0166(18) -0.0037(16) 0.0120(17) -0.0014(17)
C20 0.042(3) 0.029(3) 0.019(2) 0.0056(18) 0.016(2) 0.002(2)
C22 0.036(3) 0.025(3) 0.025(2) 0.0081(19) 0.002(2) 0.003(2)
C32 0.0173(19) 0.015(2) 0.0224(19) 0.0025(16) 0.0100(16) 0.0002(15)
C33 0.020(2) 0.024(3) 0.029(2) -0.0014(19) 0.0061(18) -0.0013(18)
C34 0.017(2) 0.039(3) 0.040(3) 0.000(2) 0.009(2) -0.006(2)
C35 0.019(2) 0.048(4) 0.049(3) 0.007(3) 0.021(2) 0.005(2)
C36 0.029(2) 0.033(3) 0.032(2) 0.001(2) 0.019(2) 0.008(2)
C37 0.020(2) 0.022(2) 0.0217(19) 0.0026(17) 0.0124(17) 0.0038(17)
C38 0.030(2) 0.018(2) 0.0187(19) -0.0006(16) 0.0145(18) 0.0059(18)
C40 0.039(3) 0.025(3) 0.035(3) -0.012(2) 0.011(2) -0.008(2)
C41 0.035(3) 0.043(3) 0.025(2) -0.014(2) 0.010(2) -0.012(2)
C42 0.024(2) 0.030(3) 0.028(2) -0.007(2) 0.0063(19) -0.0101(19)
C82 0.042(3) 0.029(3) 0.039(3) -0.006(2) 0.018(2) -0.006(2)
N83 0.032(2) 0.019(2) 0.042(2) 0.0034(18) 0.0209(19) -0.0053(16)
C84 0.036(3) 0.062(5) 0.065(4) -0.006(3) 0.021(3) 0.001(3)
C85 0.061(5) 0.055(5) 0.079(5) 0.028(4) 0.000(4) -0.004(4)
C92 0.033(2) 0.022(3) 0.035(2) -0.009(2) 0.020(2) -0.0057(19)
N93 0.036(2) 0.024(2) 0.035(2) -0.0066(18) 0.0151(19) -0.0042(18)
C94 0.097(5) 0.024(3) 0.035(3) -0.006(2) 0.005(3) 0.005(3)
C95 0.119(7) 0.030(4) 0.075(5) -0.008(3) 0.065(5) -0.021(4)
O1 0.0259(16) 0.0291(19) 0.0201(14) -0.0020(13) 0.0110(13) -0.0036(14)
O3 0.059(3) 0.036(2) 0.0282(18) 0.0080(16) 0.0121(18) -0.0126(19)
O11 0.0211(14) 0.0202(17) 0.0126(12) -0.0004(11) 0.0062(11) 0.0056(12)
O31 0.0157(13) 0.0269(18) 0.0200(14) -0.0074(13) 0.0086(11) -0.0007(12)
O71 0.072(3) 0.044(3) 0.051(2) -0.014(2) 0.030(2) 0.007(2)
O72 0.048(3) 0.044(3) 0.057(3) 0.015(2) -0.002(2) -0.019(2)
O73 0.043(2) 0.083(3) 0.0200(16) 0.0048(19) 0.0131(16) 0.004(2)
O74 0.0204(17) 0.072(3) 0.045(2) 0.012(2) -0.0013(16) -0.0013(18)
O91 0.0289(16) 0.0171(17) 0.0218(14) -0.0048(12) 0.0070(13) -0.0030(13)
O81 0.049(2) 0.027(2) 0.043(2) -0.0003(16) 0.0330(18) -0.0048(16)
N2 0.0252(18) 0.021(2) 0.0236(18) 0.0036(15) 0.0135(16) 0.0019(15)
N19 0.0278(19) 0.021(2) 0.0176(16) -0.0012(14) 0.0110(15) -0.0027(15)
N23 0.0250(19) 0.030(2) 0.0208(18) -0.0007(16) 0.0050(16) 0.0040(16)
N39 0.0289(19) 0.016(2) 0.0171(16) -0.0036(14) 0.0108(15) -0.0028(15)
N43 0.0180(17) 0.028(2) 0.0185(16) -0.0038(15) 0.0047(14) -0.0032(15)
Ni1 0.0154(2) 0.0165(3) 0.0142(2) -0.0032(2) 0.00708(19) -0.0022(2)
Ni2 0.0185(2) 0.0172(3) 0.0132(2) -0.0012(2) 0.00556(19) 0.0010(2)
Cl7 0.0218(5) 0.0296(6) 0.0213(5) 0.0006(4) 0.0055(4) -0.0023(4)

loop_
_atom_type_symbol
_atom_type_description
_atom_type_scat_dispersion_real
_atom_type_scat_dispersion_imag
_atom_type_scat_source
C C 0.0033 0.0016 'International Tables Vol C Tables 4.2.6.8 and 6.1.1.4'
H H 0.0000 0.0000 'International Tables Vol C Tables 4.2.6.8 and 6.1.1.4'
O O 0.0106 0.0060 'International Tables Vol C Tables 4.2.6.8 and 6.1.1.4'
N N 0.0061 0.0033 'International Tables Vol C Tables 4.2.6.8 and 6.1.1.4'
Ni Ni 0.3393 1.1124 'International Tables Vol C Tables 4.2.6.8 and 6.1.1.4'
Cl Cl 0.1484 0.1585 'International Tables Vol C Tables 4.2.6.8 and 6.1.1.4'

loop_
_geom_angle_atom_site_label_1
_geom_angle_atom_site_label_2
_geom_angle_atom_site_label_3
_geom_angle
_geom_angle_site_symmetry_1
_geom_angle_site_symmetry_3
_geom_angle_publ_flag
O11 C12 C13 120.2(3) . . ?
O11 C12 C17 122.2(4) . . ?
C13 C12 C17 117.6(4) . . ?
C14 C13 C12 120.9(4) . . ?
C13 C14 C15 121.4(4) . . ?
C16 C15 C14 118.3(4) . . ?
C15 C16 C17 122.6(4) . . ?
C20 C21 C22 114.8(4) . . ?
C16 C17 C12 119.1(4) . . ?
C16 C17 C18 117.4(4) . . ?
C12 C17 C18 123.5(4) . . ?
N19 C18 C17 127.6(4) . . ?
N19 C20 C21 113.9(4) . . ?
N23 C22 C21 110.5(4) . . ?
O31 C32 C33 120.2(4) . . ?
O31 C32 C37 121.6(4) . . ?
C33 C32 C37 118.2(4) . . ?
C34 C33 C32 120.8(4) . . ?
C33 C34 C35 121.3(5) . . ?
C36 C35 C34 118.8(4) . . ?
C35 C36 C37 121.7(4) . . ?
C36 C37 C32 119.1(4) . . ?
C36 C37 C38 116.1(4) . . ?
C32 C37 C38 124.8(4) . . ?
N39 C38 C37 127.7(4) . . ?
N39 C40 C41 115.6(4) . . ?
C42 C41 C40 115.7(4) . . ?
N43 C42 C41 110.8(4) . . ?
O81 C82 N83 128.0(6) . . ?
C82 N83 C85 124.0(5) . . ?
C82 N83 C84 116.3(5) . . ?
C85 N83 C84 119.7(5) . . ?
O91 C92 N93 126.3(4) . . ?
C92 N93 C94 120.5(5) . . ?
C92 N93 C95 121.5(4) . . ?
C94 N93 C95 117.9(5) . . ?
N2 O1 Ni1 111.0(3) . . ?
C12 O11 Ni2 125.1(2) . . ?
C12 O11 Ni1 138.7(2) . . ?
Ni2 O11 Ni1 96.17(12) . . ?
C32 O31 Ni1 126.9(3) . . ?
C32 O31 Ni2 138.3(3) . . ?
Ni1 O31 Ni2 93.88(11) . . ?
C92 O91 Ni2 119.0(3) . . ?
C82 O81 Ni1 126.4(4) . . ?
O3 N2 O1 114.3(4) . . ?
O3 N2 Ni2 128.1(3) . . ?
O1 N2 Ni2 117.3(3) . . ?
C18 N19 C20 117.4(4) . . ?
C18 N19 Ni2 122.9(3) . . ?
C20 N19 Ni2 119.7(3) . . ?
C22 N23 Ni2 118.5(3) . . ?
C38 N39 C40 116.7(4) . . ?
C38 N39 Ni1 123.1(3) . . ?
C40 N39 Ni1 120.0(3) . . ?
C42 N43 Ni1 117.1(3) . . ?
O31 Ni1 N39 90.72(13) . . ?
O31 Ni1 O11 78.64(11) . . ?
N39 Ni1 O11 167.51(13) . . ?
O31 Ni1 N43 171.66(13) . . ?
N39 Ni1 N43 97.14(15) . . ?
O11 Ni1 N43 93.23(13) . . ?
O31 Ni1 O1 87.52(12) . . ?
N39 Ni1 O1 87.11(13) . . ?
O11 Ni1 O1 85.92(12) . . ?
N43 Ni1 O1 90.08(14) . . ?
O31 Ni1 O81 92.81(14) . . ?
N39 Ni1 O81 92.52(14) . . ?
O11 Ni1 O81 94.50(13) . . ?
N43 Ni1 O81 89.64(15) . . ?
O1 Ni1 O81 179.51(14) . . ?
O11 Ni2 N19 89.77(13) . . ?
O11 Ni2 N23 173.62(13) . . ?
N19 Ni2 N23 96.48(15) . . ?
O11 Ni2 O91 89.44(12) . . ?
N19 Ni2 O91 88.20(14) . . ?
N23 Ni2 O91 89.45(15) . . ?
O11 Ni2 N2 85.67(13) . . ?
N19 Ni2 N2 93.29(14) . . ?
N23 Ni2 N2 95.24(16) . . ?
O91 Ni2 N2 174.88(13) . . ?
O11 Ni2 O31 77.30(11) . . ?
N19 Ni2 O31 166.72(13) . . ?
N23 Ni2 O31 96.53(13) . . ?
O91 Ni2 O31 94.59(12) . . ?
N2 Ni2 O31 82.87(13) . . ?
O73 Cl7 O72 111.0(3) . . ?
O73 Cl7 O71 109.2(3) . . ?
O72 Cl7 O71 108.8(3) . . ?
O73 Cl7 O74 110.0(2) . . ?
O72 Cl7 O74 109.4(3) . . ?
O71 Cl7 O74 108.4(3) . . ?

loop_
_geom_bond_atom_site_label_1
_geom_bond_atom_site_label_2
_geom_bond_distance
_geom_bond_site_symmetry_2
_geom_bond_publ_flag
C12 O11 1.320(5) . ?
C12 C13 1.409(6) . ?
C12 C17 1.427(5) . ?
C13 C14 1.378(6) . ?
C14 C15 1.393(6) . ?
C15 C16 1.366(7) . ?
C16 C17 1.397(6) . ?
C21 C20 1.519(7) . ?
C21 C22 1.522(7) . ?
C17 C18 1.451(6) . ?
C18 N19 1.279(6) . ?
C20 N19 1.477(5) . ?
C22 N23 1.479(6) . ?
C32 O31 1.319(5) . ?
C32 C33 1.409(6) . ?
C32 C37 1.419(6) . ?
C33 C34 1.374(6) . ?
C34 C35 1.388(7) . ?
C35 C36 1.376(7) . ?
C36 C37 1.404(6) . ?
C37 C38 1.448(6) . ?
C38 N39 1.283(5) . ?
C40 N39 1.469(6) . ?
C40 C41 1.514(7) . ?
C41 C42 1.508(7) . ?
C42 N43 1.471(6) . ?
C82 O81 1.181(6) . ?
C82 N83 1.343(6) . ?
N83 C85 1.403(7) . ?
N83 C84 1.456(7) . ?
C92 O91 1.240(5) . ?
C92 N93 1.307(6) . ?
N93 C94 1.441(7) . ?
N93 C95 1.455(7) . ?
O1 N2 1.287(4) . ?
O1 Ni1 2.108(3) . ?
O3 N2 1.223(5) . ?
O11 Ni2 2.003(3) . ?
O11 Ni1 2.046(3) . ?
O31 Ni1 2.011(3) . ?
O31 Ni2 2.112(3) . ?
O71 Cl7 1.435(4) . ?
O72 Cl7 1.432(4) . ?
O73 Cl7 1.423(3) . ?
O74 Cl7 1.438(4) . ?
O91 Ni2 2.088(3) . ?
O81 Ni1 2.125(3) . ?
N2 Ni2 2.106(4) . ?
N19 Ni2 2.031(3) . ?
N23 Ni2 2.059(4) . ?
N39 Ni1 2.028(4) . ?
N43 Ni1 2.057(3) . ?
